data_7131122
loop_
_publ_author_name
'Mandal, Dipendu'
'Hussain, Zahid'
'Luo, Yong-An'
'Wu, Yile'
'Stephan, Douglas W.'

_publ_section_title
;
 Transient hydroboration and hydroalumination of activated azo-species:
 avenues to NBO and NAlO-heterobicycles.
;
_journal_issue 6
_journal_name_full 'Chemical communications (Cambridge, England)'
_journal_page_first 780
_journal_page_last 783
_journal_paper_doi 10.1039/d2cc06207k
_journal_volume 59
_journal_year 2023
_chemical_formula_moiety 'C16 H7 B F10 N O2'
_chemical_formula_sum 'C16 H7 B F10 N O2'
_chemical_formula_weight 446.04
_space_group_crystal_system triclinic
_space_group_IT_number 2
_space_group_name_Hall '-P 1'
_space_group_name_H-M_alt 'P -1'
_atom_sites_solution_hydrogens geom
_atom_sites_solution_primary dual
_audit_creation_date 2022-09-20
_audit_creation_method
;
Olex2 1.2
(compiled 2018.05.29 svn.r3508 for OlexSys, GUI svn.r5506)
;
_audit_update_record
;
2022-11-01 deposited with the CCDC.	2022-12-15 downloaded from the CCDC.
;
_cell_angle_alpha 97.826(2)
_cell_angle_beta 104.572(2)
_cell_angle_gamma 112.363(2)
_cell_formula_units_Z 2
_cell_length_a 9.4139(2)
_cell_length_b 9.7064(3)
_cell_length_c 10.5352(3)
_cell_measurement_reflns_used 2796
_cell_measurement_temperature 200(2)
_cell_measurement_theta_max 69.852
_cell_measurement_theta_min 4.490
_cell_volume 832.20(4)
_computing_cell_refinement 'SAINT V8.40B (?, 2016)'
_computing_data_reduction 'SAINT V8.40B (?, 2016)'
_computing_molecular_graphics 'Olex2 (Dolomanov et al., 2009)'
_computing_publication_material 'Olex2 (Dolomanov et al., 2009)'
_computing_structure_refinement 'XL (Sheldrick, 2008)'
_computing_structure_solution 'XT (Sheldrick, 2015)'
_diffrn_ambient_temperature 200.0
_diffrn_measured_fraction_theta_full 0.988
_diffrn_measured_fraction_theta_max 0.981
_diffrn_measurement_device_type 'Bruker APEX-II CCD'
_diffrn_measurement_method '\f and \w scans'
_diffrn_radiation_type CuK\a
_diffrn_radiation_wavelength 1.54178
_diffrn_reflns_av_R_equivalents 0.0411
_diffrn_reflns_av_unetI/netI 0.0463
_diffrn_reflns_Laue_measured_fraction_full 0.988
_diffrn_reflns_Laue_measured_fraction_max 0.981
_diffrn_reflns_limit_h_max 11
_diffrn_reflns_limit_h_min -11
_diffrn_reflns_limit_k_max 11
_diffrn_reflns_limit_k_min -11
_diffrn_reflns_limit_l_max 12
_diffrn_reflns_limit_l_min -12
_diffrn_reflns_number 7603
_diffrn_reflns_point_group_measured_fraction_full 0.988
_diffrn_reflns_point_group_measured_fraction_max 0.981
_diffrn_reflns_theta_full 67.679
_diffrn_reflns_theta_max 70.059
_diffrn_reflns_theta_min 4.490
_diffrn_standards_number 0
_exptl_absorpt_coefficient_mu 1.741
_exptl_absorpt_correction_T_max 0.7533
_exptl_absorpt_correction_T_min 0.6287
_exptl_absorpt_correction_type multi-scan
_exptl_absorpt_process_details
'SADABS-2016/2 (Bruker,2016/2) was used for absorption correction. wR2(int) was 0.0948 before and 0.0507 after correction. The Ratio of minimum to maximum transmission is 0.8346. The \l/2 correction factor is Not present.'
_exptl_crystal_colour colourless
_exptl_crystal_colour_primary colourless
_exptl_crystal_density_diffrn 1.780
_exptl_crystal_description block
_exptl_crystal_F_000 442
_exptl_crystal_size_max 0.2
_exptl_crystal_size_mid 0.15
_exptl_crystal_size_min 0.12
_refine_diff_density_max 0.547
_refine_diff_density_min -0.224
_refine_diff_density_rms 0.052
_refine_ls_extinction_method none
_refine_ls_goodness_of_fit_ref 1.059
_refine_ls_hydrogen_treatment constr
_refine_ls_matrix_type full
_refine_ls_number_parameters 273
_refine_ls_number_reflns 3107
_refine_ls_number_restraints 0
_refine_ls_restrained_S_all 1.059
_refine_ls_R_factor_all 0.0606
_refine_ls_R_factor_gt 0.0474
_refine_ls_shift/su_max 0.000
_refine_ls_shift/su_mean 0.000
_refine_ls_structure_factor_coef Fsqd
_refine_ls_weighting_details 'w=1/[\s^2^(Fo^2^)+(0.0659P)^2^+0.1989P] where P=(Fo^2^+2Fc^2^)/3'
_refine_ls_weighting_scheme calc
_refine_ls_wR_factor_gt 0.1253
_refine_ls_wR_factor_ref 0.1337
_reflns_Friedel_coverage 0.000
_reflns_number_gt 2380
_reflns_number_total 3107
_reflns_threshold_expression 'I > 2\s(I)'
_cod_data_source_file d2cc06207k2.cif
_cod_data_source_block l2
_cod_depositor_comments 'Adding full bibliography for 7131121--7131128.cif.'
_cod_database_code 7131122
_shelx_shelxl_version_number 2018/3
_shelx_space_group_comment
;
The symmetry employed for this shelxl refinement is uniquely defined
by the following loop, which should always be used as a source of
symmetry information in preference to the above space-group names.
They are only intended as comments.
;
_shelx_estimated_absorpt_t_max 0.818
_shelx_estimated_absorpt_t_min 0.722
_olex2_refinement_description
;
1. Fixed Uiso
 At 1.2 times of:
  All C(H) groups
 At 1.5 times of:
  All C(H,H,H) groups
2.a Ternary CH refined with riding coordinates:
 C2(H2)
2.b Idealised Me refined as rotating group:
 C3(H3A,H3B,H3C), C4(H4A,H4B,H4C)
;
_olex2_submission_special_instructions 'No special instructions were received'

loop_
_space_group_symop_operation_xyz
'x, y, z'
'-x, -y, -z'

loop_
_atom_site_label
_atom_site_type_symbol
_atom_site_fract_x
_atom_site_fract_y
_atom_site_fract_z
_atom_site_U_iso_or_equiv
_atom_site_adp_type
_atom_site_occupancy
_atom_site_site_symmetry_order
_atom_site_calc_flag
_atom_site_refinement_flags_posn
_atom_site_refinement_flags_adp
_atom_site_refinement_flags_occupancy
_atom_site_disorder_assembly
_atom_site_disorder_group
F5 F 0.24536(19) -0.08983(17) 0.67983(18) 0.0508(4) Uani 1 1 d . . . . .
F10 F 0.76025(18) 0.36291(18) 0.52725(16) 0.0511(4) Uani 1 1 d . . . . .
F4 F -0.02172(19) -0.09421(19) 0.72812(18) 0.0545(4) Uani 1 1 d . . . . .
F1 F 0.34358(19) 0.38400(17) 0.56537(18) 0.0522(4) Uani 1 1 d . . . . .
F3 F -0.10728(19) 0.1389(2) 0.69855(19) 0.0587(5) Uani 1 1 d . . . . .
O2 O 0.44278(19) 0.18165(18) 0.44214(15) 0.0347(4) Uani 1 1 d . . . . .
O1 O 0.4239(2) 0.05001(18) 0.23873(16) 0.0383(4) Uani 1 1 d . . . . .
F9 F 1.0137(2) 0.61897(18) 0.6939(2) 0.0663(5) Uani 1 1 d . . . . .
F2 F 0.0781(2) 0.3784(2) 0.6175(2) 0.0669(5) Uani 1 1 d . . . . .
F6 F 0.5359(2) 0.2992(3) 0.87965(16) 0.0825(7) Uani 1 1 d . . . . .
N1 N 0.4926(2) -0.0238(2) 0.43095(18) 0.0321(4) Uani 1 1 d . . . . .
F8 F 1.0350(2) 0.7121(2) 0.9548(2) 0.0843(7) Uani 1 1 d . . . . .
F7 F 0.7934(3) 0.5522(3) 1.0442(2) 0.1015(9) Uani 1 1 d . . . . .
C1 C 0.4531(2) 0.0702(2) 0.3677(2) 0.0278(4) Uani 1 1 d . . . . .
C5 C 0.3076(3) 0.1483(2) 0.6215(2) 0.0316(5) Uani 1 1 d . . . . .
C10 C 0.2080(3) 0.0284(3) 0.6621(2) 0.0337(5) Uani 1 1 d . . . . .
C11 C 0.6331(3) 0.3209(2) 0.6939(2) 0.0335(5) Uani 1 1 d . . . . .
C6 C 0.2561(3) 0.2627(3) 0.6066(2) 0.0379(5) Uani 1 1 d . . . . .
C9 C 0.0698(3) 0.0236(3) 0.6878(2) 0.0384(5) Uani 1 1 d . . . . .
C16 C 0.7615(3) 0.4076(3) 0.6540(2) 0.0364(5) Uani 1 1 d . . . . .
C8 C 0.0255(3) 0.1418(3) 0.6733(2) 0.0410(6) Uani 1 1 d . . . . .
C2 C 0.3958(3) 0.1702(3) 0.1760(2) 0.0415(6) Uani 1 1 d . . . . .
H2 H 0.339019 0.215313 0.225077 0.050 Uiso 1 1 calc R . . . .
C7 C 0.1200(3) 0.2632(3) 0.6316(3) 0.0423(6) Uani 1 1 d . . . . .
C15 C 0.8946(3) 0.5389(3) 0.7387(3) 0.0452(6) Uani 1 1 d . . . . .
C12 C 0.6512(3) 0.3753(3) 0.8269(3) 0.0483(6) Uani 1 1 d . . . . .
C14 C 0.9049(3) 0.5863(3) 0.8692(3) 0.0563(8) Uani 1 1 d . . . . .
B1 B 0.4741(3) 0.1703(3) 0.5906(3) 0.0330(5) Uani 1 1 d . . . . .
C13 C 0.7826(4) 0.5052(4) 0.9154(3) 0.0604(8) Uani 1 1 d . . . . .
C3 C 0.5555(4) 0.2933(4) 0.1880(3) 0.0652(9) Uani 1 1 d . . . . .
H3A H 0.624803 0.333825 0.283614 0.098 Uiso 1 1 calc GR . . . .
H3B H 0.539087 0.376792 0.153430 0.098 Uiso 1 1 calc GR . . . .
H3C H 0.608137 0.250739 0.135051 0.098 Uiso 1 1 calc GR . . . .
C4 C 0.2857(4) 0.0859(4) 0.0330(3) 0.0702(10) Uani 1 1 d . . . . .
H4A H 0.340991 0.041287 -0.015093 0.105 Uiso 1 1 calc GR . . . .
H4B H 0.258273 0.157931 -0.013273 0.105 Uiso 1 1 calc GR . . . .
H4C H 0.185771 0.003330 0.034006 0.105 Uiso 1 1 calc GR . . . .

loop_
_atom_site_aniso_label
_atom_site_aniso_U_11
_atom_site_aniso_U_22
_atom_site_aniso_U_33
_atom_site_aniso_U_23
_atom_site_aniso_U_13
_atom_site_aniso_U_12
F5 0.0473(8) 0.0440(8) 0.0790(11) 0.0327(7) 0.0355(8) 0.0232(7)
F10 0.0409(8) 0.0545(9) 0.0512(9) 0.0098(7) 0.0239(7) 0.0099(7)
F4 0.0406(8) 0.0573(9) 0.0679(10) 0.0244(8) 0.0304(8) 0.0129(7)
F1 0.0485(8) 0.0395(8) 0.0786(11) 0.0253(7) 0.0297(8) 0.0205(7)
F3 0.0361(8) 0.0673(10) 0.0738(11) 0.0078(8) 0.0257(8) 0.0221(7)
O2 0.0376(8) 0.0343(8) 0.0329(8) 0.0106(6) 0.0124(7) 0.0150(6)
O1 0.0442(9) 0.0389(8) 0.0307(8) 0.0114(7) 0.0117(7) 0.0164(7)
F9 0.0454(9) 0.0405(8) 0.1016(14) 0.0145(8) 0.0344(9) 0.0017(7)
F2 0.0553(10) 0.0541(10) 0.1089(15) 0.0254(10) 0.0325(10) 0.0368(8)
F6 0.0627(11) 0.0986(14) 0.0332(8) 0.0015(9) 0.0191(8) -0.0161(10)
N1 0.0337(10) 0.0351(10) 0.0280(9) 0.0078(7) 0.0128(7) 0.0140(8)
F8 0.0572(11) 0.0510(10) 0.0860(14) -0.0171(9) -0.0004(10) -0.0098(8)
F7 0.0865(15) 0.1094(18) 0.0415(10) -0.0207(11) 0.0108(10) -0.0063(13)
C1 0.0242(10) 0.0285(10) 0.0279(10) 0.0089(8) 0.0090(8) 0.0077(8)
C5 0.0298(11) 0.0318(10) 0.0258(10) 0.0027(8) 0.0071(8) 0.0088(9)
C10 0.0312(11) 0.0340(11) 0.0324(11) 0.0064(9) 0.0100(9) 0.0116(9)
C11 0.0297(11) 0.0302(11) 0.0365(12) 0.0091(9) 0.0085(9) 0.0103(9)
C6 0.0345(12) 0.0322(11) 0.0420(13) 0.0066(9) 0.0121(10) 0.0107(9)
C9 0.0311(11) 0.0417(12) 0.0335(11) 0.0069(9) 0.0129(9) 0.0063(10)
C16 0.0342(12) 0.0311(11) 0.0429(13) 0.0092(9) 0.0123(10) 0.0135(9)
C8 0.0264(11) 0.0496(14) 0.0390(13) -0.0007(10) 0.0080(10) 0.0142(10)
C2 0.0530(15) 0.0438(13) 0.0316(12) 0.0181(10) 0.0126(11) 0.0232(11)
C7 0.0346(12) 0.0397(13) 0.0496(14) 0.0046(11) 0.0094(11) 0.0181(10)
C15 0.0319(12) 0.0300(12) 0.0665(18) 0.0098(11) 0.0170(12) 0.0066(10)
C12 0.0419(14) 0.0492(14) 0.0352(13) 0.0054(11) 0.0104(11) 0.0041(11)
C14 0.0414(14) 0.0357(13) 0.0619(18) -0.0057(12) 0.0011(13) 0.0022(11)
B1 0.0319(13) 0.0314(12) 0.0331(13) 0.0072(10) 0.0116(10) 0.0108(10)
C13 0.0536(17) 0.0594(17) 0.0383(14) -0.0059(13) 0.0036(13) 0.0075(14)
C3 0.072(2) 0.0524(16) 0.0462(16) 0.0225(13) 0.0081(14) 0.0046(15)
C4 0.072(2) 0.0616(19) 0.0455(16) 0.0209(14) -0.0077(15) 0.0120(16)

loop_
_atom_type_symbol
_atom_type_description
_atom_type_scat_dispersion_real
_atom_type_scat_dispersion_imag
_atom_type_scat_source
C C 0.0181 0.0091 'International Tables Vol C Tables 4.2.6.8 and 6.1.1.4'
H H 0.0000 0.0000 'International Tables Vol C Tables 4.2.6.8 and 6.1.1.4'
B B 0.0090 0.0039 'International Tables Vol C Tables 4.2.6.8 and 6.1.1.4'
F F 0.0727 0.0534 'International Tables Vol C Tables 4.2.6.8 and 6.1.1.4'
N N 0.0311 0.0180 'International Tables Vol C Tables 4.2.6.8 and 6.1.1.4'
O O 0.0492 0.0322 'International Tables Vol C Tables 4.2.6.8 and 6.1.1.4'

loop_
_geom_angle_atom_site_label_1
_geom_angle_atom_site_label_2
_geom_angle_atom_site_label_3
_geom_angle
_geom_angle_site_symmetry_1
_geom_angle_site_symmetry_3
_geom_angle_publ_flag
C1 O2 B1 110.90(17) . . ?
C1 O1 C2 118.16(18) . . ?
N1 N1 B1 109.2(2) 2_656 2_656 ?
C1 N1 N1 107.7(2) . 2_656 ?
C1 N1 B1 143.11(19) . 2_656 ?
O2 C1 N1 116.01(18) . . ?
O1 C1 O2 122.70(19) . . ?
O1 C1 N1 121.27(19) . . ?
C10 C5 B1 128.4(2) . . ?
C6 C5 C10 114.5(2) . . ?
C6 C5 B1 117.1(2) . . ?
F5 C10 C5 120.0(2) . . ?
F5 C10 C9 116.8(2) . . ?
C9 C10 C5 123.2(2) . . ?
C16 C11 B1 122.7(2) . . ?
C12 C11 C16 114.0(2) . . ?
C12 C11 B1 123.3(2) . . ?
F1 C6 C5 119.2(2) . . ?
F1 C6 C7 116.4(2) . . ?
C7 C6 C5 124.3(2) . . ?
F4 C9 C10 120.9(2) . . ?
F4 C9 C8 119.3(2) . . ?
C8 C9 C10 119.8(2) . . ?
F10 C16 C11 119.5(2) . . ?
F10 C16 C15 117.0(2) . . ?
C15 C16 C11 123.5(2) . . ?
F3 C8 C9 120.4(2) . . ?
F3 C8 C7 120.5(2) . . ?
C9 C8 C7 119.1(2) . . ?
O1 C2 C4 105.2(2) . . ?
C3 C2 O1 108.7(2) . . ?
C3 C2 C4 114.6(2) . . ?
F2 C7 C6 121.5(2) . . ?
F2 C7 C8 119.5(2) . . ?
C6 C7 C8 119.0(2) . . ?
F9 C15 C16 120.8(3) . . ?
F9 C15 C14 119.8(2) . . ?
C14 C15 C16 119.4(3) . . ?
F6 C12 C11 120.0(2) . . ?
F6 C12 C13 115.6(2) . . ?
C11 C12 C13 124.5(3) . . ?
F8 C14 C15 120.6(3) . . ?
F8 C14 C13 119.4(3) . . ?
C15 C14 C13 120.0(2) . . ?
O2 B1 N1 96.16(17) . 2_656 ?
O2 B1 C5 105.58(18) . . ?
O2 B1 C11 111.39(18) . . ?
N1 B1 C5 116.72(19) 2_656 . ?
N1 B1 C11 112.23(19) 2_656 . ?
C5 B1 C11 113.17(19) . . ?
F7 C13 C12 121.6(3) . . ?
F7 C13 C14 119.8(3) . . ?
C14 C13 C12 118.6(3) . . ?

loop_
_geom_bond_atom_site_label_1
_geom_bond_atom_site_label_2
_geom_bond_distance
_geom_bond_site_symmetry_2
_geom_bond_publ_flag
F5 C10 1.344(3) . ?
F10 C16 1.342(3) . ?
F4 C9 1.341(3) . ?
F1 C6 1.355(3) . ?
F3 C8 1.333(3) . ?
O2 C1 1.297(3) . ?
O2 B1 1.544(3) . ?
O1 C1 1.288(3) . ?
O1 C2 1.492(3) . ?
F9 C15 1.337(3) . ?
F2 C7 1.334(3) . ?
F6 C12 1.356(3) . ?
N1 N1 1.419(4) 2_656 ?
N1 C1 1.308(3) . ?
N1 B1 1.569(3) 2_656 ?
F8 C14 1.346(3) . ?
F7 C13 1.336(4) . ?
C5 C10 1.388(3) . ?
C5 C6 1.383(3) . ?
C5 B1 1.621(3) . ?
C10 C9 1.379(3) . ?
C11 C16 1.388(3) . ?
C11 C12 1.372(4) . ?
C11 B1 1.626(3) . ?
C6 C7 1.372(4) . ?
C9 C8 1.376(4) . ?
C16 C15 1.379(3) . ?
C8 C7 1.383(4) . ?
C2 C3 1.483(4) . ?
C2 C4 1.498(4) . ?
C15 C14 1.356(4) . ?
C12 C13 1.379(4) . ?
C14 C13 1.370(5) . ?
